data_8104129
loop_
_publ_author_name
'Kienle, L.'
'Deiseroth, H.J.'

_publ_section_title
;
 Crystal structure of sodium trigallium pentatelluride, Na Ga3 Te5
;
_journal_name_full 'Zeitschrift fuer Kristallographie (149,1979-)'
_journal_page_first 629
_journal_page_last 629
_journal_volume 211
_journal_year 1996
_chemical_formula_sum 'Ga3 Na Te5'
_chemical_name_systematic 'Na Ga3 Te5'
_space_group_IT_number 155
_symmetry_space_group_name_Hall 'R 3 2"'
_symmetry_space_group_name_H-M 'R 3 2 :H'
_cell_angle_alpha 90
_cell_angle_beta 90
_cell_angle_gamma 120
_cell_formula_units_Z 12
_cell_length_a 14.58
_cell_length_b 14.58
_cell_length_c 17.761
_cell_volume 3269.739
_citation_journal_id_ASTM ZEKRDZ
_cod_data_source_file Kienle_ZEKRDZ_1996_1909.cif
_cod_data_source_block Ga3Na1Te5
_cod_original_formula_sum 'Ga3 Na1 Te5'
_cod_database_code 8104129

loop_
_symmetry_equiv_pos_as_xyz
x,y,z
-y,x-y,z
-x+y,-x,z
y,x,-z
-x,-x+y,-z
x-y,-y,-z
x+2/3,y+1/3,z+1/3
-y+2/3,x-y+1/3,z+1/3
-x+y+2/3,-x+1/3,z+1/3
y+2/3,x+1/3,-z+1/3
-x+2/3,-x+y+1/3,-z+1/3
x-y+2/3,-y+1/3,-z+1/3
x+1/3,y+2/3,z+2/3
-y+1/3,x-y+2/3,z+2/3
-x+y+1/3,-x+2/3,z+2/3
y+1/3,x+2/3,-z+2/3
-x+1/3,-x+y+2/3,-z+2/3
x-y+1/3,-y+2/3,-z+2/3

loop_
_atom_site_label
_atom_site_type_symbol
_atom_site_fract_x
_atom_site_fract_y
_atom_site_fract_z
_atom_site_occupancy
_atom_site_U_iso_or_equiv
Te5 Te-2 0 0 0.1713 1 0.0
Ga1 Ga+3 0.585 -0.0055 0.2483 1 0.0
Te3 Te-2 0.5785 0.5785 0.5 1 0.0
Na1 Na+1 0.3333 0.6667 0.1667 1 0.0
Ga2 Ga+3 0.8858 0.0754 0.2367 1 0.0
Na2 Na+1 0.744 0.744 0 1 0.0
Te4 Te-2 0.1725 0.1725 0 1 0.0
Te2 Te-2 0.9384 0.1281 0.37756 1 0.0
Te1 Te-2 0.7005 -0.0995 0.22926 1 0.0
